data_7214307
loop_
_publ_author_name
'Wang, Yan-Bo'
'Sun, Dong-Sheng'
'Zhou, Hui'
'Zhang, Wen-Zhen'
'Lu, Xiao-Bing'

_publ_section_title
;
 Alkoxide-functionalized imidazolium betaines for CO2 activation and
 catalytic transformation
;
_journal_issue 4
_journal_name_full 'Green Chemistry'
_journal_page_first 2266
_journal_paper_doi 10.1039/c3gc42346h
_journal_volume 16
_journal_year 2014
_chemical_formula_sum 'C10 H16 N2 O S2'
_chemical_formula_weight 244.37
_chemical_name_systematic
; 
 ? 
;
_space_group_IT_number 14
_symmetry_cell_setting monoclinic
_symmetry_space_group_name_Hall '-P 2yn'
_symmetry_space_group_name_H-M 'P 1 21/n 1'
_atom_sites_solution_hydrogens geom
_atom_sites_solution_primary direct
_atom_sites_solution_secondary difmap
_audit_creation_method SHELXL-97
_cell_angle_alpha 90.00
_cell_angle_beta 92.0820(10)
_cell_angle_gamma 90.00
_cell_formula_units_Z 4
_cell_length_a 7.0242(4)
_cell_length_b 15.4761(9)
_cell_length_c 11.2508(7)
_cell_measurement_reflns_used 891
_cell_measurement_temperature 296(2)
_cell_measurement_theta_max 25.381
_cell_measurement_theta_min 2.239
_cell_volume 1222.24(13)
_computing_cell_refinement 'Bruker SMART'
_computing_data_collection 'Bruker SMART'
_computing_data_reduction 'Bruker SAINT'
_computing_molecular_graphics 'Bruker SHELXTL'
_computing_publication_material 'Bruker SHELXTL'
_computing_structure_refinement 'SHELXL-97 (Sheldrick, 1997)'
_computing_structure_solution 'SHELXS-97 (Sheldrick, 1990)'
_diffrn_ambient_temperature 296(2)
_diffrn_measured_fraction_theta_full 0.987
_diffrn_measured_fraction_theta_max 0.987
_diffrn_measurement_device_type 'CCD area detector'
_diffrn_measurement_method 'phi and omega scans'
_diffrn_radiation_monochromator graphite
_diffrn_radiation_source 'fine-focus sealed tube'
_diffrn_radiation_type MoK\a
_diffrn_radiation_wavelength 0.71073
_diffrn_reflns_av_R_equivalents 0.0533
_diffrn_reflns_av_sigmaI/netI 0.0882
_diffrn_reflns_limit_h_max 8
_diffrn_reflns_limit_h_min -6
_diffrn_reflns_limit_k_max 18
_diffrn_reflns_limit_k_min -20
_diffrn_reflns_limit_l_max 12
_diffrn_reflns_limit_l_min -14
_diffrn_reflns_number 6979
_diffrn_reflns_theta_full 27.46
_diffrn_reflns_theta_max 27.46
_diffrn_reflns_theta_min 2.24
_exptl_absorpt_coefficient_mu 0.413
_exptl_absorpt_correction_T_max 1.0000
_exptl_absorpt_correction_T_min 0.2000
_exptl_absorpt_correction_type multi-scan
_exptl_crystal_colour yellow
_exptl_crystal_density_diffrn 1.328
_exptl_crystal_density_method 'not measured'
_exptl_crystal_description block
_exptl_crystal_F_000 520
_exptl_crystal_size_max 0.16
_exptl_crystal_size_mid 0.15
_exptl_crystal_size_min 0.13
_refine_diff_density_max 0.440
_refine_diff_density_min -0.498
_refine_diff_density_rms 0.077
_refine_ls_extinction_method none
_refine_ls_goodness_of_fit_ref 1.028
_refine_ls_hydrogen_treatment constr
_refine_ls_matrix_type full
_refine_ls_number_parameters 136
_refine_ls_number_reflns 2757
_refine_ls_number_restraints 0
_refine_ls_restrained_S_all 1.028
_refine_ls_R_factor_all 0.1003
_refine_ls_R_factor_gt 0.0518
_refine_ls_shift/su_max 0.000
_refine_ls_shift/su_mean 0.000
_refine_ls_structure_factor_coef Fsqd
_refine_ls_weighting_details 'calc w=1/[\s^2^(Fo^2^)+(0.0561P)^2^+0.0000P] where P=(Fo^2^+2Fc^2^)/3'
_refine_ls_weighting_scheme calc
_refine_ls_wR_factor_gt 0.1151
_refine_ls_wR_factor_ref 0.1340
_reflns_number_gt 1683
_reflns_number_total 2757
_reflns_threshold_expression >2sigma(I)
_cod_data_source_file c3gc42346h.txt
_cod_data_source_block 1
_cod_depositor_comments
;
The following automatic conversions were performed:

'_symmetry_cell_setting' value 'Monoclinic' changed to 'monoclinic'
according to
/usr/data/users/saulius/crontab/automatic-downloads/current/RSC/lib/dictionaries/cif_core.dic
dictionary named 'cif_core.dic' version 2.4.2 from
2011-04-26.

'_exptl_absorpt_correction_type' value 'multi scan'
changed to 'multi-scan' according to
/usr/data/users/saulius/crontab/automatic-downloads/current/RSC/lib/dictionaries/cif_core.dic
dictionary named 'cif_core.dic' version 2.4.2 from 2011-04-26.

Automatic conversion script
Id: cif_fix_values 2281 2013-09-26 08:29:07Z andrius 

The following automatic conversions were performed:

'_refine_ls_hydrogen_treatment' value 'contr' was replaced with the
value 'constr' as specified in the replacement file
'src/cod-tools/trunk/data/replacement-values/replacement_values.lst'.

Automatic conversion script
Id: cif_fix_values 5376 2017-05-30 11:51:03Z andrius 
;
_cod_original_sg_symbol_H-M 'P2(1)/n  '
_cod_database_code 7214307

loop_
_symmetry_equiv_pos_as_xyz
'x, y, z'
'-x+1/2, y+1/2, -z+1/2'
'-x, -y, -z'
'x-1/2, -y-1/2, z-1/2'

loop_
_atom_site_label
_atom_site_type_symbol
_atom_site_fract_x
_atom_site_fract_y
_atom_site_fract_z
_atom_site_U_iso_or_equiv
_atom_site_adp_type
_atom_site_occupancy
_atom_site_symmetry_multiplicity
_atom_site_calc_flag
_atom_site_refinement_flags
S1 S 0.01283(11) 0.80011(5) 0.61492(8) 0.0293(2) Uani 1 1 d .
S2 S 0.33218(11) 0.91041(6) 0.71438(8) 0.0322(2) Uani 1 1 d .
O1 O 0.0030(3) 0.96857(12) 0.65270(19) 0.0280(5) Uani 1 1 d .
N1 N -0.1012(3) 1.14777(15) 0.9043(2) 0.0224(6) Uani 1 1 d .
N2 N -0.2383(3) 1.09000(15) 0.7491(2) 0.0221(6) Uani 1 1 d .
C4 C -0.3564(4) 1.07586(19) 0.8436(3) 0.0255(7) Uani 1 1 d .
H4A H -0.4729 1.0472 0.8408 0.031 Uiso 1 1 calc R
C3 C -0.2713(4) 1.05489(19) 0.6290(3) 0.0248(7) Uani 1 1 d .
H3A H -0.2101 1.0920 0.5723 0.030 Uiso 1 1 calc R
H3B H -0.4070 1.0550 0.6096 0.030 Uiso 1 1 calc R
C6 C -0.0848(4) 1.13407(18) 0.7880(3) 0.0243(7) Uani 1 1 d .
C1 C 0.1078(4) 0.8938(2) 0.6593(3) 0.0265(7) Uani 1 1 d .
C7 C 0.0772(5) 1.1618(2) 0.7183(3) 0.0331(8) Uani 1 1 d .
H7A H 0.1672 1.1924 0.7689 0.050 Uiso 1 1 calc R
H7B H 0.0327 1.1990 0.6550 0.050 Uiso 1 1 calc R
H7C H 0.1377 1.1120 0.6855 0.050 Uiso 1 1 calc R
C2 C -0.1964(4) 0.96475(19) 0.6173(3) 0.0261(7) Uani 1 1 d .
H2A H -0.2636 0.9256 0.6684 0.031 Uiso 1 1 calc R
H2B H -0.2122 0.9448 0.5358 0.031 Uiso 1 1 calc R
C5 C -0.2701(4) 1.11138(19) 0.9392(3) 0.0263(7) Uani 1 1 d .
H5A H -0.3156 1.1116 1.0158 0.032 Uiso 1 1 calc R
C8 C 0.0436(4) 1.1900(2) 0.9842(3) 0.0293(8) Uani 1 1 d .
H8A H 0.1278 1.2240 0.9346 0.035 Uiso 1 1 calc R
C10 C 0.1630(5) 1.1214(2) 1.0468(3) 0.0391(9) Uani 1 1 d .
H10A H 0.2198 1.0850 0.9888 0.059 Uiso 1 1 calc R
H10B H 0.0838 1.0872 1.0962 0.059 Uiso 1 1 calc R
H10C H 0.2614 1.1485 1.0951 0.059 Uiso 1 1 calc R
C9 C -0.0496(5) 1.2513(2) 1.0683(3) 0.0347(8) Uani 1 1 d .
H9A H -0.1229 1.2932 1.0235 0.052 Uiso 1 1 calc R
H9B H 0.0465 1.2801 1.1164 0.052 Uiso 1 1 calc R
H9C H -0.1321 1.2195 1.1186 0.052 Uiso 1 1 calc R

loop_
_atom_site_aniso_label
_atom_site_aniso_U_11
_atom_site_aniso_U_22
_atom_site_aniso_U_33
_atom_site_aniso_U_23
_atom_site_aniso_U_13
_atom_site_aniso_U_12
S1 0.0301(4) 0.0258(4) 0.0317(5) -0.0035(4) -0.0036(4) -0.0022(3)
S2 0.0231(4) 0.0372(5) 0.0358(5) -0.0008(4) -0.0032(4) -0.0063(4)
O1 0.0225(11) 0.0256(12) 0.0360(14) -0.0050(10) 0.0023(10) -0.0008(9)
N1 0.0242(13) 0.0212(13) 0.0215(15) -0.0003(11) -0.0021(11) 0.0005(11)
N2 0.0244(13) 0.0203(13) 0.0217(15) -0.0022(11) -0.0002(11) 0.0021(11)
C4 0.0233(15) 0.0245(16) 0.0290(19) -0.0023(14) 0.0046(14) -0.0003(13)
C3 0.0289(17) 0.0278(17) 0.0177(18) -0.0030(14) -0.0010(14) -0.0013(13)
C6 0.0288(17) 0.0176(15) 0.0264(19) -0.0009(13) -0.0003(14) -0.0008(13)
C1 0.0241(16) 0.0330(18) 0.0229(19) 0.0021(14) 0.0067(14) 0.0003(13)
C7 0.0364(19) 0.0356(19) 0.028(2) -0.0002(16) 0.0049(16) -0.0136(15)
C2 0.0245(16) 0.0293(18) 0.0244(19) -0.0061(14) 0.0012(14) -0.0043(13)
C5 0.0298(17) 0.0264(17) 0.0229(19) -0.0005(14) 0.0049(15) -0.0013(13)
C8 0.0271(17) 0.0323(18) 0.028(2) -0.0011(15) -0.0045(15) -0.0022(14)
C10 0.037(2) 0.043(2) 0.036(2) -0.0032(17) -0.0069(17) 0.0082(16)
C9 0.0390(19) 0.0294(19) 0.036(2) -0.0087(16) -0.0034(16) 0.0012(15)

loop_
_atom_type_symbol
_atom_type_description
_atom_type_scat_dispersion_real
_atom_type_scat_dispersion_imag
_atom_type_scat_source
C C 0.0033 0.0016 'International Tables Vol C Tables 4.2.6.8 and 6.1.1.4'
H H 0.0000 0.0000 'International Tables Vol C Tables 4.2.6.8 and 6.1.1.4'
N N 0.0061 0.0033 'International Tables Vol C Tables 4.2.6.8 and 6.1.1.4'
O O 0.0106 0.0060 'International Tables Vol C Tables 4.2.6.8 and 6.1.1.4'
S S 0.1246 0.1234 'International Tables Vol C Tables 4.2.6.8 and 6.1.1.4'

loop_
_geom_angle_atom_site_label_1
_geom_angle_atom_site_label_2
_geom_angle_atom_site_label_3
_geom_angle
C1 O1 C2 119.6(2)
C6 N1 C5 108.6(2)
C6 N1 C8 125.6(3)
C5 N1 C8 125.7(3)
C6 N2 C4 109.1(3)
C6 N2 C3 126.1(3)
C4 N2 C3 124.6(3)
C5 C4 N2 106.6(3)
C5 C4 H4A 126.7
N2 C4 H4A 126.7
N2 C3 C2 112.4(2)
N2 C3 H3A 109.1
C2 C3 H3A 109.1
N2 C3 H3B 109.1
C2 C3 H3B 109.1
H3A C3 H3B 107.9
N1 C6 N2 107.8(3)
N1 C6 C7 125.0(3)
N2 C6 C7 127.2(3)
O1 C1 S1 120.6(2)
O1 C1 S2 112.5(2)
S1 C1 S2 126.88(19)
C6 C7 H7A 109.5
C6 C7 H7B 109.5
H7A C7 H7B 109.5
C6 C7 H7C 109.5
H7A C7 H7C 109.5
H7B C7 H7C 109.5
O1 C2 C3 106.1(2)
O1 C2 H2A 110.5
C3 C2 H2A 110.5
O1 C2 H2B 110.5
C3 C2 H2B 110.5
H2A C2 H2B 108.7
C4 C5 N1 108.0(3)
C4 C5 H5A 126.0
N1 C5 H5A 126.0
N1 C8 C9 110.7(2)
N1 C8 C10 109.2(2)
C9 C8 C10 113.3(3)
N1 C8 H8A 107.8
C9 C8 H8A 107.8
C10 C8 H8A 107.8
C8 C10 H10A 109.5
C8 C10 H10B 109.5
H10A C10 H10B 109.5
C8 C10 H10C 109.5
H10A C10 H10C 109.5
H10B C10 H10C 109.5
C8 C9 H9A 109.5
C8 C9 H9B 109.5
H9A C9 H9B 109.5
C8 C9 H9C 109.5
H9A C9 H9C 109.5
H9B C9 H9C 109.5

loop_
_geom_bond_atom_site_label_1
_geom_bond_atom_site_label_2
_geom_bond_distance
S1 C1 1.665(3)
S2 C1 1.692(3)
O1 C1 1.372(3)
O1 C2 1.444(3)
N1 C6 1.334(4)
N1 C5 1.383(4)
N1 C8 1.485(4)
N2 C6 1.336(4)
N2 C4 1.390(4)
N2 C3 1.468(4)
C4 C5 1.333(4)
C4 H4A 0.9300
C3 C2 1.498(4)
C3 H3A 0.9700
C3 H3B 0.9700
C6 C7 1.469(4)
C7 H7A 0.9600
C7 H7B 0.9600
C7 H7C 0.9600
C2 H2A 0.9700
C2 H2B 0.9700
C5 H5A 0.9300
C8 C9 1.506(4)
C8 C10 1.511(4)
C8 H8A 0.9800
C10 H10A 0.9600
C10 H10B 0.9600
C10 H10C 0.9600
C9 H9A 0.9600
C9 H9B 0.9600
C9 H9C 0.9600
